data_2231350
loop_
_publ_author_name
'Smith, Graham'
'Wermuth, Urs D.'

_publ_section_title
;
 <i>rac</i>-2-Aminopyridinium
 <i>cis</i>-2-carboxycyclohexane-1-carboxylate
;
_journal_coeditor_code WN2440
_journal_issue 8
_journal_name_full 'Acta Crystallographica Section E'
_journal_page_first o1900
_journal_paper_doi 10.1107/S1600536811025256
_journal_volume 67
_journal_year 2011
_chemical_formula_moiety 'C5 H7 N2 +, C8 H11 O4 -'
_chemical_formula_sum 'C13 H18 N2 O4'
_chemical_formula_weight 266.29
_chemical_melting_point 396
_chemical_name_systematic
;
<i>rac</i>-2-Aminopyridinium <i>cis</i>-2-carboxycyclohexane-1-carboxylate
;
_space_group_IT_number 14
_symmetry_cell_setting monoclinic
_symmetry_space_group_name_Hall '-P 2ybc'
_symmetry_space_group_name_H-M 'P 1 21/c 1'
_atom_sites_solution_hydrogens geom
_atom_sites_solution_primary direct
_atom_sites_solution_secondary difmap
_audit_creation_method SHELXL97
_cell_angle_alpha 90.00
_cell_angle_beta 101.250(4)
_cell_angle_gamma 90.00
_cell_formula_units_Z 4
_cell_length_a 12.4709(5)
_cell_length_b 10.4191(5)
_cell_length_c 10.6451(5)
_cell_measurement_reflns_used 4347
_cell_measurement_temperature 200(2)
_cell_measurement_theta_max 28.68
_cell_measurement_theta_min 3.40
_cell_volume 1356.60(11)
_computing_cell_refinement 'CrysAlis PRO (Oxford Diffraction, 2010)'
_computing_data_collection 'CrysAlis PRO (Oxford Diffraction, 2010)'
_computing_data_reduction 'CrysAlis PRO (Oxford Diffraction, 2010)'
_computing_molecular_graphics 'PLATON (Spek, 2009)'
_computing_publication_material 'PLATON (Spek, 2009)'
_computing_structure_refinement 'SHELXL97 (Sheldrick, 2008) within WinGX (Farrugia, 1999)'
_computing_structure_solution 'SIR92 (Altomare <i>et al.</i>, 1994)'
_diffrn_ambient_temperature 200(2)
_diffrn_detector_area_resol_mean 16.077
_diffrn_measured_fraction_theta_full 0.998
_diffrn_measured_fraction_theta_max 0.998
_diffrn_measurement_device_type 'Oxford Diffraction Gemini-S CCD-detector'
_diffrn_measurement_method \w
_diffrn_radiation_monochromator graphite
_diffrn_radiation_source 'Enhance (Mo) X-ray source'
_diffrn_radiation_type MoK\a
_diffrn_radiation_wavelength 0.71073
_diffrn_reflns_av_R_equivalents 0.0223
_diffrn_reflns_av_sigmaI/netI 0.0274
_diffrn_reflns_limit_h_max 15
_diffrn_reflns_limit_h_min -15
_diffrn_reflns_limit_k_max 12
_diffrn_reflns_limit_k_min -12
_diffrn_reflns_limit_l_max 13
_diffrn_reflns_limit_l_min -13
_diffrn_reflns_number 9200
_diffrn_reflns_theta_full 26.00
_diffrn_reflns_theta_max 26.00
_diffrn_reflns_theta_min 3.42
_diffrn_standards_number 0
_exptl_absorpt_coefficient_mu 0.097
_exptl_absorpt_correction_T_max 0.98
_exptl_absorpt_correction_T_min 0.90
_exptl_absorpt_correction_type multi-scan
_exptl_absorpt_process_details '(CrysAlis PRO; Oxford Diffraction, 2010)'
_exptl_crystal_colour colourless
_exptl_crystal_density_diffrn 1.304
_exptl_crystal_density_method 'not measured'
_exptl_crystal_description block
_exptl_crystal_F_000 568
_exptl_crystal_size_max 0.35
_exptl_crystal_size_mid 0.32
_exptl_crystal_size_min 0.20
_refine_diff_density_max 0.155
_refine_diff_density_min -0.149
_refine_ls_extinction_method none
_refine_ls_goodness_of_fit_ref 0.986
_refine_ls_hydrogen_treatment mixed
_refine_ls_matrix_type full
_refine_ls_number_parameters 188
_refine_ls_number_reflns 2658
_refine_ls_number_restraints 0
_refine_ls_restrained_S_all 0.986
_refine_ls_R_factor_all 0.0508
_refine_ls_R_factor_gt 0.0328
_refine_ls_shift/su_max 0.001
_refine_ls_shift/su_mean 0.000
_refine_ls_structure_factor_coef Fsqd
_refine_ls_weighting_details 'calc w=1/[\s^2^(Fo^2^)+(0.0472P)^2^] where P=(Fo^2^+2Fc^2^)/3'
_refine_ls_weighting_scheme calc
_refine_ls_wR_factor_gt 0.0773
_refine_ls_wR_factor_ref 0.0811
_reflns_number_gt 1947
_reflns_number_total 2658
_reflns_threshold_expression I>2\s(I)
_cod_data_source_file wn2440.cif
_cod_data_source_block I
_cod_original_sg_symbol_H-M 'P 21/c'
_cod_database_code 2231350
_cod_database_fobs_code 2231350

loop_
_symmetry_equiv_pos_as_xyz
'x, y, z'
'-x, y+1/2, -z+1/2'
'-x, -y, -z'
'x, -y+1/2, z+1/2'

loop_
_atom_site_aniso_label
_atom_site_aniso_U_11
_atom_site_aniso_U_22
_atom_site_aniso_U_33
_atom_site_aniso_U_12
_atom_site_aniso_U_13
_atom_site_aniso_U_23
O11 0.0347(5) 0.0558(6) 0.0334(5) 0.0086(4) 0.0076(4) 0.0050(5)
O12 0.0271(4) 0.0577(6) 0.0347(5) 0.0022(4) 0.0011(4) 0.0019(4)
O21 0.0456(5) 0.0376(5) 0.0356(5) 0.0017(4) -0.0031(4) -0.0025(4)
O22 0.0553(6) 0.0572(7) 0.0314(5) 0.0134(5) -0.0024(4) 0.0036(5)
C1 0.0273(6) 0.0309(7) 0.0323(7) 0.0041(5) -0.0002(5) 0.0005(5)
C2 0.0222(6) 0.0373(7) 0.0380(7) 0.0045(5) 0.0044(5) 0.0027(6)
C3 0.0362(7) 0.0406(8) 0.0515(8) 0.0003(6) 0.0101(6) 0.0107(7)
C4 0.0414(8) 0.0384(8) 0.0781(11) -0.0057(7) 0.0094(7) 0.0034(8)
C5 0.0402(8) 0.0424(9) 0.0703(10) -0.0070(6) 0.0023(7) -0.0179(8)
C6 0.0309(6) 0.0505(9) 0.0418(8) -0.0017(6) -0.0009(6) -0.0083(7)
C11 0.0307(6) 0.0280(7) 0.0327(7) 0.0026(5) 0.0034(5) 0.0007(5)
C21 0.0262(6) 0.0429(8) 0.0332(7) 0.0082(5) 0.0061(5) 0.0022(6)
N1A 0.0327(6) 0.0385(6) 0.0435(7) 0.0042(5) 0.0040(5) 0.0024(5)
N21A 0.0344(7) 0.0615(9) 0.0462(8) 0.0105(6) 0.0073(6) 0.0133(6)
C2A 0.0319(6) 0.0336(7) 0.0392(7) 0.0008(5) 0.0018(6) -0.0030(6)
C3A 0.0311(7) 0.0437(8) 0.0468(8) 0.0005(6) 0.0039(6) -0.0004(7)
C4A 0.0391(8) 0.0464(9) 0.0558(9) -0.0082(6) 0.0121(7) -0.0023(7)
C5A 0.0539(9) 0.0479(9) 0.0511(9) -0.0059(7) 0.0109(7) 0.0115(7)
C6A 0.0473(8) 0.0414(8) 0.0498(9) 0.0045(7) 0.0009(7) 0.0083(7)

loop_
_atom_site_type_symbol
_atom_site_label
_atom_site_fract_x
_atom_site_fract_y
_atom_site_fract_z
_atom_site_U_iso_or_equiv
_atom_site_thermal_displace_type
_atom_site_calc_flag
_atom_site_refinement_flags
_atom_site_occupancy
O O11 0.29045(7) 0.58197(9) 0.65073(8) 0.0412(3) Uani . . 1.000
O O12 0.34131(6) 0.57102(9) 0.86187(8) 0.0405(3) Uani . . 1.000
O O21 0.18216(7) 0.77924(9) 0.96839(9) 0.0411(3) Uani . . 1.000
O O22 0.23826(8) 0.62543(10) 1.11054(8) 0.0494(3) Uani . . 1.000
C C1 0.14901(9) 0.59059(12) 0.77138(11) 0.0310(4) Uani . . 1.000
C C2 0.12817(9) 0.56727(12) 0.90706(12) 0.0327(4) Uani . . 1.000
C C3 0.14384(10) 0.42684(13) 0.94720(14) 0.0426(4) Uani . . 1.000
C C4 0.07163(11) 0.34055(14) 0.85100(16) 0.0529(5) Uani . . 1.000
C C5 0.09356(11) 0.36091(14) 0.71709(16) 0.0521(5) Uani . . 1.000
C C6 0.07708(10) 0.50055(13) 0.67677(13) 0.0422(4) Uani . . 1.000
C C11 0.26966(10) 0.57955(11) 0.76400(12) 0.0308(4) Uani . . 1.000
C C21 0.19003(9) 0.65774(13) 1.00503(12) 0.0341(4) Uani . . 1.000
N N1A 0.49126(9) 0.62635(11) 0.62208(11) 0.0387(4) Uani . . 1.000
N N21A 0.55457(11) 0.50551(13) 0.80144(12) 0.0474(5) Uani . . 1.000
C C2A 0.57435(10) 0.56346(12) 0.69688(13) 0.0356(4) Uani . . 1.000
C C3A 0.67632(10) 0.56253(13) 0.65925(13) 0.0410(4) Uani . . 1.000
C C4A 0.68805(11) 0.62558(14) 0.55114(14) 0.0467(5) Uani . . 1.000
C C5A 0.60091(12) 0.69282(14) 0.47783(14) 0.0509(5) Uani . . 1.000
C C6A 0.50392(12) 0.69068(14) 0.51527(14) 0.0473(5) Uani . . 1.000
H H1 0.12600 0.67860 0.74740 0.0370 Uiso calc R 1.000
H H2 0.05060 0.58600 0.90310 0.0390 Uiso calc R 1.000
H H21 0.2185(15) 0.8363(19) 1.0383(18) 0.089(6) Uiso . . 1.000
H H31 0.21980 0.40290 0.95300 0.0510 Uiso calc R 1.000
H H32 0.12570 0.41550 1.03110 0.0510 Uiso calc R 1.000
H H41 0.08540 0.25150 0.87570 0.0640 Uiso calc R 1.000
H H42 -0.00460 0.35890 0.85140 0.0640 Uiso calc R 1.000
H H51 0.04460 0.30730 0.65710 0.0630 Uiso calc R 1.000
H H52 0.16800 0.33550 0.71500 0.0630 Uiso calc R 1.000
H H61 0.00090 0.52350 0.67120 0.0510 Uiso calc R 1.000
H H62 0.09440 0.51130 0.59240 0.0510 Uiso calc R 1.000
H H1A 0.4183(12) 0.6177(14) 0.6427(14) 0.055(4) Uiso . . 1.000
H H3A 0.73520 0.51910 0.70800 0.0490 Uiso calc R 1.000
H H4A 0.75520 0.62400 0.52550 0.0560 Uiso calc R 1.000
H H5A 0.60970 0.73790 0.40510 0.0610 Uiso calc R 1.000
H H6A 0.44470 0.73400 0.46710 0.0570 Uiso calc R 1.000
H H21A 0.4889(14) 0.5126(15) 0.8261(15) 0.060(5) Uiso . . 1.000
H H22A 0.6077(13) 0.4646(15) 0.8509(15) 0.054(4) Uiso . . 1.000

loop_
_atom_type_symbol
_atom_type_description
_atom_type_scat_dispersion_real
_atom_type_scat_dispersion_imag
_atom_type_scat_source
C C 0.0033 0.0016 'International Tables Vol C Tables 4.2.6.8 and 6.1.1.4'
H H 0.0000 0.0000 'International Tables Vol C Tables 4.2.6.8 and 6.1.1.4'
N N 0.0061 0.0033 'International Tables Vol C Tables 4.2.6.8 and 6.1.1.4'
O O 0.0106 0.0060 'International Tables Vol C Tables 4.2.6.8 and 6.1.1.4'

loop_
_geom_angle_atom_site_label_1
_geom_angle_atom_site_label_2
_geom_angle_atom_site_label_3
_geom_angle
_geom_angle_publ_flag
C21 O21 H21 110.9(11) no
C2A N1A C6A 122.30(12) no
C6A N1A H1A 119.9(9) no
C2A N1A H1A 117.6(9) no
H21A N21A H22A 119.0(14) no
C2A N21A H21A 121.9(10) no
C2A N21A H22A 118.9(11) no
C2 C1 C6 109.67(10) no
C2 C1 C11 112.70(10) no
C6 C1 C11 112.13(10) no
C1 C2 C21 113.29(10) no
C1 C2 C3 112.27(10) no
C3 C2 C21 112.76(11) no
C2 C3 C4 110.61(11) no
C3 C4 C5 111.02(12) no
C4 C5 C6 111.09(12) no
C1 C6 C5 111.78(11) no
O11 C11 C1 115.42(11) no
O11 C11 O12 123.26(12) no
O12 C11 C1 121.31(11) no
O21 C21 C2 113.41(11) no
O22 C21 C2 124.26(12) no
O21 C21 O22 122.23(12) no
C6 C1 H1 107.00 no
C2 C1 H1 107.00 no
C11 C1 H1 107.00 no
C1 C2 H2 106.00 no
C3 C2 H2 106.00 no
C21 C2 H2 106.00 no
C4 C3 H32 110.00 no
H31 C3 H32 108.00 no
C4 C3 H31 110.00 no
C2 C3 H31 110.00 no
C2 C3 H32 110.00 no
C5 C4 H41 109.00 no
C5 C4 H42 109.00 no
C3 C4 H42 109.00 no
C3 C4 H41 109.00 no
H41 C4 H42 108.00 no
C6 C5 H51 109.00 no
C4 C5 H52 109.00 no
C6 C5 H52 109.00 no
H51 C5 H52 108.00 no
C4 C5 H51 109.00 no
C5 C6 H62 109.00 no
H61 C6 H62 108.00 no
C1 C6 H61 109.00 no
C1 C6 H62 109.00 no
C5 C6 H61 109.00 no
N1A C2A C3A 117.98(12) no
N21A C2A C3A 124.10(13) no
N1A C2A N21A 117.92(12) no
C2A C3A C4A 119.42(12) no
C3A C4A C5A 121.05(13) no
C4A C5A C6A 118.21(14) no
N1A C6A C5A 121.01(14) no
C2A C3A H3A 120.00 no
C4A C3A H3A 120.00 no
C3A C4A H4A 119.00 no
C5A C4A H4A 119.00 no
C4A C5A H5A 121.00 no
C6A C5A H5A 121.00 no
N1A C6A H6A 120.00 no
C5A C6A H6A 119.00 no

loop_
_geom_bond_atom_site_label_1
_geom_bond_atom_site_label_2
_geom_bond_distance
_geom_bond_publ_flag
O11 C11 1.2821(15) no
O12 C11 1.2363(15) no
O21 C21 1.3226(16) no
O22 C21 1.2137(15) no
O21 H21 0.991(19) no
N1A C6A 1.3554(19) no
N1A C2A 1.3473(17) no
N21A C2A 1.3310(19) no
N1A H1A 0.981(15) no
N21A H21A 0.911(18) no
N21A H22A 0.873(16) no
C1 C2 1.5359(17) no
C1 C11 1.5262(17) no
C1 C6 1.5319(18) no
C2 C3 1.5261(19) no
C2 C21 1.5025(18) no
C3 C4 1.519(2) no
C4 C5 1.518(2) no
C5 C6 1.520(2) no
C1 H1 0.9800 no
C2 H2 0.9800 no
C3 H32 0.9700 no
C3 H31 0.9700 no
C4 H42 0.9700 no
C4 H41 0.9700 no
C5 H51 0.9700 no
C5 H52 0.9700 no
C6 H61 0.9700 no
C6 H62 0.9700 no
C2A C3A 1.4059(18) no
C3A C4A 1.358(2) no
C4A C5A 1.396(2) no
C5A C6A 1.346(2) no
C3A H3A 0.9300 no
C4A H4A 0.9300 no
C5A H5A 0.9300 no
C6A H6A 0.9300 no

loop_
_geom_contact_atom_site_label_1
_geom_contact_atom_site_label_2
_geom_contact_distance
_geom_contact_site_symmetry_2
_geom_contact_publ_flag
O11 N1A 2.6223(15) . no
O11 C21 3.2513(16) 4_564 no
O11 O21 2.5806(13) 4_564 no
O11 C4A 3.0969(17) 3_666 no
O11 O22 3.1292(14) 4_564 no
O12 C6A 3.4134(17) 4_565 no
O12 C3 3.1653(16) . no
O12 O22 3.2105(12) . no
O12 N21A 2.9361(16) . no
O12 C21 2.7964(15) . no
O21 C11 3.3436(15) . no
O21 O11 2.5806(13) 4_565 no
O22 O12 3.2105(12) . no
O22 C3A 3.1555(16) 3_667 no
O22 O11 3.1292(14) 4_565 no
O22 N21A 2.9103(17) 3_667 no
O22 C2A 3.4158(16) 3_667 no
O11 H62 2.5100 . no
O11 H4A 2.8300 3_666 no
O11 H21A 2.886(17) . no
O11 H1A 1.656(15) . no
O11 H21 1.595(19) 4_564 no
O12 H31 2.6200 . no
O12 H21A 2.044(17) . no
O12 H1A 2.734(15) . no
O12 H6A 2.5500 4_565 no
O21 H62 2.8800 4_565 no
O21 H1 2.5500 . no
O21 H51 2.9000 2_556 no
O22 H32 2.6500 . no
O22 H3A 2.4200 3_667 no
O22 H22A 2.105(16) 3_667 no
O22 H31 2.8400 . no
N1A O11 2.6223(15) . no
N1A C11 3.4331(17) . no
N21A O12 2.9361(16) . no
N21A O22 2.9103(17) 3_667 no
N21A H5A 2.9200 4_565 no
C2A C6A 3.494(2) 3_666 no
C2A O22 3.4158(16) 3_667 no
C3 O12 3.1653(16) . no
C3A O22 3.1555(16) 3_667 no
C4A O11 3.0969(17) 3_666 no
C6A O12 3.4134(17) 4_564 no
C6A C2A 3.494(2) 3_666 no
C11 N1A 3.4331(17) . no
C11 O21 3.3436(15) . no
C21 O12 2.7964(15) . no
C21 O11 3.2513(16) 4_565 no
C1 H21 2.886(19) 4_564 no
C2A H5A 3.0000 4_565 no
C4 H1 3.0000 2_546 no
C4A H41 3.0700 2_656 no
C6 H21 3.031(19) 4_564 no
C11 H21A 2.774(18) . no
C11 H1A 2.489(15) . no
C11 H21 2.520(19) 4_564 no
C11 H52 2.8400 . no
C11 H31 2.8800 . no
C21 H42 3.0200 3_567 no
C21 H22A 2.972(16) 3_667 no
H1 O21 2.5500 . no
H1 C4 3.0000 2_556 no
H1 H42 2.5100 2_556 no
H1A C11 2.489(15) . no
H1A O11 1.656(15) . no
H1A O12 2.734(15) . no
H1A H21 2.57(2) 4_564 no
H1A H21A 2.26(2) . no
H2 H61 2.5100 . no
H2 H32 2.4300 3_567 no
H2 H42 2.5000 . no
H3A H22A 2.4700 . no
H3A O22 2.4200 3_667 no
H4A H41 2.4500 2_656 no
H4A O11 2.8300 3_666 no
H5A C2A 3.0000 4_564 no
H5A N21A 2.9200 4_564 no
H6A O12 2.5500 4_564 no
H21 O11 1.595(19) 4_565 no
H21 C1 2.886(19) 4_565 no
H21 H1A 2.57(2) 4_565 no
H21 H62 2.3700 4_565 no
H21 C6 3.031(19) 4_565 no
H21 C11 2.520(19) 4_565 no
H21A C11 2.774(18) . no
H21A O11 2.886(17) . no
H21A H1A 2.26(2) . no
H21A O12 2.044(17) . no
H22A H3A 2.4700 . no
H22A O22 2.105(16) 3_667 no
H22A C21 2.972(16) 3_667 no
H31 O12 2.6200 . no
H31 O22 2.8400 . no
H31 H52 2.5900 . no
H31 C11 2.8800 . no
H32 O22 2.6500 . no
H32 H2 2.4300 3_567 no
H41 H4A 2.4500 2_646 no
H41 C4A 3.0700 2_646 no
H42 H2 2.5000 . no
H42 H61 2.5800 . no
H42 C21 3.0200 3_567 no
H42 H1 2.5100 2_546 no
H51 O21 2.9000 2_546 no
H52 H31 2.5900 . no
H52 C11 2.8400 . no
H61 H2 2.5100 . no
H61 H42 2.5800 . no
H62 O21 2.8800 4_564 no
H62 H21 2.3700 4_564 no
H62 O11 2.5100 . no

loop_
_geom_hbond_atom_site_label_D
_geom_hbond_atom_site_label_H
_geom_hbond_atom_site_label_A
_geom_hbond_site_symmetry_A
_geom_hbond_distance_DH
_geom_hbond_distance_HA
_geom_hbond_distance_DA
_geom_hbond_angle_DHA
_geom_hbond_publ_flag
N1A H1A O11 . 0.981(15) 1.656(15) 2.6223(15) 167.7(14) yes
N21A H21A O12 . 0.911(18) 2.044(17) 2.9361(16) 166.3(14) yes
N21A H22A O22 3_667 0.873(16) 2.105(16) 2.9103(17) 153.1(14) yes
O21 H21 O11 4_565 0.991(19) 1.595(19) 2.5806(13) 172.9(18) yes
C3A H3A O22 3_667 0.93 2.42 3.1555(16) 136 no
C6A H6A O12 4_564 0.93 2.55 3.4134(17) 155 no
C6 H62 O11 . 0.97 2.51 2.8574(16) 101 no

loop_
_geom_torsion_atom_site_label_1
_geom_torsion_atom_site_label_2
_geom_torsion_atom_site_label_3
_geom_torsion_atom_site_label_4
_geom_torsion
_geom_torsion_publ_flag
C6A N1A C2A N21A 178.49(13) no
C6A N1A C2A C3A -1.86(19) no
C2A N1A C6A C5A 1.1(2) no
C6 C1 C2 C3 54.66(13) no
C11 C1 C2 C21 58.14(14) no
C6 C1 C2 C21 -176.19(10) no
C2 C1 C11 O11 171.57(10) no
C2 C1 C11 O12 -9.55(16) no
C11 C1 C2 C3 -71.01(13) no
C6 C1 C11 O12 -133.87(12) no
C11 C1 C6 C5 71.16(13) no
C6 C1 C11 O11 47.24(14) no
C2 C1 C6 C5 -54.84(14) no
C1 C2 C3 C4 -55.80(14) no
C3 C2 C21 O21 176.42(10) no
C3 C2 C21 O22 -7.23(17) no
C1 C2 C21 O21 47.52(14) no
C1 C2 C21 O22 -136.14(12) no
C21 C2 C3 C4 174.78(11) no
C2 C3 C4 C5 56.17(14) no
C3 C4 C5 C6 -56.90(15) no
C4 C5 C6 C1 56.70(14) no
N1A C2A C3A C4A 0.9(2) no
N21A C2A C3A C4A -179.53(14) no
C2A C3A C4A C5A 0.9(2) no
C3A C4A C5A C6A -1.8(2) no
C4A C5A C6A N1A 0.8(2) no
